data_2007125
loop_
_publ_author_name
'Volk, Franz-Josef'
'Mattern, G\"unter'
'Weckert, Edgar'
'Frahm, August W.'

_publ_section_title
;The Absolute Configuration of
 <i>cis</i>-(\a<i>S</i>,1<i>S</i>,2<i>R</i>)-2-Methyl-1-(\a-methylbenzylamino)cyclohexanecarboxamide
;
_journal_issue 3
_journal_name_full 'Acta Crystallographica Section C'
_journal_page_first 387
_journal_page_last 389
_journal_paper_doi 10.1107/S0108270197013917
_journal_volume 54
_journal_year 1998
_chemical_formula_sum 'C16 H24 N2 O'
_chemical_formula_weight 260.38
_chemical_melting_point .321E-305
_chemical_name_systematic
;
cis-(\aS,1S,2R)-2-methyl-1(\a-methylbenzylamino)-cyclohexanecarboxamide
;
_space_group_IT_number 4
_symmetry_cell_setting monoclinic
_symmetry_space_group_name_Hall 'P 2yb'
_symmetry_space_group_name_H-M 'P 1 21 1'
_cell_angle_alpha 90.0
_cell_angle_beta 92.830(3)
_cell_angle_gamma 90.0
_cell_formula_units_Z 2
_cell_length_a 6.9730(10)
_cell_length_b 7.6780(10)
_cell_length_c 14.4720(10)
_cell_measurement_reflns_used 6118
_cell_measurement_temperature 293
_cell_measurement_theta_max 25.6
_cell_measurement_theta_min 11.6
_cell_volume 773.87(16)
_computing_cell_refinement MARxds
_computing_data_collection 'MARxds (Kabsch, 1988)'
_computing_data_reduction 'CRYSTALS (Watkin, Carruthers & Betteridge, 1985)'
_computing_molecular_graphics 'CRYSTAN (Burzlaff & Rothammel, 1988)'
_computing_publication_material 'CRYSTALS and local software'
_computing_structure_refinement CRYSTALS
_computing_structure_solution 'SIR92 (Altomare et al., 1994)'
_diffrn_ambient_temperature 293
_diffrn_measurement_device 'MAR 180 mm image-plate scanner'
_diffrn_measurement_method 'area detector'
_diffrn_radiation_monochromator graphite
_diffrn_radiation_source 'X-ray tube'
_diffrn_radiation_type 'Mo K\a'
_diffrn_radiation_wavelength 0.71073
_diffrn_reflns_av_R_equivalents 0.03
_diffrn_reflns_av_sigmaI/netI 0.0159
_diffrn_reflns_limit_h_max 8
_diffrn_reflns_limit_h_min -8
_diffrn_reflns_limit_k_max 8
_diffrn_reflns_limit_k_min -8
_diffrn_reflns_limit_l_max 17
_diffrn_reflns_limit_l_min -17
_diffrn_reflns_number 6998
_diffrn_reflns_theta_max 26
_diffrn_reflns_theta_min 2
_diffrn_standards_decay_% 0
_exptl_absorpt_coefficient_mu 0.0654
_exptl_absorpt_correction_type none
_exptl_crystal_colour colourless
_exptl_crystal_density_diffrn 1.117
_exptl_crystal_density_meas ?
_exptl_crystal_description Prism
_exptl_crystal_F_000 284
_exptl_crystal_size_max 0.3
_exptl_crystal_size_mid 0.25
_exptl_crystal_size_min 0.2
_refine_diff_density_max 0.22
_refine_diff_density_min -.20
_refine_ls_abs_structure_details 'see text'
_refine_ls_extinction_coef 514.0(10)
_refine_ls_extinction_method 'Larson (1970)'
_refine_ls_goodness_of_fit_all 1.16
_refine_ls_goodness_of_fit_obs 1.16
_refine_ls_hydrogen_treatment 'see text'
_refine_ls_matrix_type full
_refine_ls_number_parameters 189
_refine_ls_number_reflns 2762
_refine_ls_number_restraints 1
_refine_ls_restrained_S_all 0.0
_refine_ls_restrained_S_obs 0.0
_refine_ls_R_factor_all 0.0361
_refine_ls_R_factor_obs .0361
_refine_ls_shift/esd_max 0.01
_refine_ls_shift/esd_mean 0.0002
_refine_ls_structure_factor_coef F
_refine_ls_weighting_details 'w = 1/[\s^2^(F)+0.15]'
_refine_ls_weighting_scheme calc
_refine_ls_wR_factor_all 0.0387
_refine_ls_wR_factor_obs .0387
_reflns_number_observed 2762
_reflns_number_total 2762
_reflns_observed_criterion refl_observed_if_F>_0
_cod_data_source_file sk1153.cif
_cod_data_source_block I
_cod_depositor_comments
;
The following automatic conversions were performed:
'_symmetry_cell_setting' value 'Monoclinic' changed to 'monoclinic'
according to '/home/saulius/struct/CIF-dictionaries/cif_core.dic'
dictionary named 'cif_core.dic' version 2.4.1 from 2010-06-29.

Automatic conversion script
Id: cif_fix_enum 1527 2010-12-29 10:47:43Z saulius 

The following automatic conversions were performed:

'_symmetry_cell_setting' value 'Monoclinic' changed to 'monoclinic'
according to /home/saulius/struct/CIF-dictionaries/cif_core.dic
dictionary named 'cif_core.dic' version 2.4.1 from 2010-06-29.

Automatic conversion script
Id: cif_fix_values 1715 2011-07-08 13:25:40Z adriana 

The following automatic conversions were performed:

'_exptl_crystal_density_meas' value 'not measured' was changed to '?'
- the value is perceived as not measured.

Automatic conversion script
Id: cif_fix_values 3008 2015-01-20 13:52:24Z robertas 

The following automatic conversions were performed:

'_refine_ls_weighting_scheme' value '1/[\s^2^(F)+0.15]' was changed
to 'calc'. New tag '_refine_ls_weighting_details' was created. The
value of the new tag was set to 'w = 1/[\s^2^(F)+0.15]'.

Automatic conversion script
Id: cif_fix_values 3143 2015-03-26 13:38:13Z robertas 
;
_cod_original_cell_volume 773.9(2)
_cod_original_sg_symbol_Hall 'P 2y1'
_cod_original_sg_symbol_H-M 'P 21'
_cod_original_formula_sum 'C16 H24 N2 O1'
_cod_database_code 2007125

loop_
_symmetry_equiv_pos_as_xyz
x,y,z
-x,y+1/2,-z

loop_
_atom_site_aniso_label
_atom_site_aniso_U_11
_atom_site_aniso_U_22
_atom_site_aniso_U_33
_atom_site_aniso_U_12
_atom_site_aniso_U_13
_atom_site_aniso_U_23
O1 .0850(10) .0563(9) .0530(8) -.0120(6) .0381(7) -.0053(7)
N1 .0432(7) .0416(8) .0263(6) -.0029(6) .0056(5) .0053(6)
N2 .0900(10) .0390(10) .0447(8) .0027(7) .0243(8) -.0013(8)
C2' .0680(10) .0520(10) .0371(9) -.0035(8) .0043(8) .0181(9)
C3' .0760(10) .072(2) .0550(10) -.0190(10) .0110(10) .0210(10)
C4' .0800(10) .079(2) .0393(9) -.0210(10) .0162(9) -.0080(10)
C5' .085(2) .080(2) .0295(8) .0000(10) -.0026(8) -.0090(10)
C6' .0600(10) .0580(10) .0365(8) .0023(8) -.0068(7) .0041(9)
C1' .0455(9) .0368(9) .0306(7) -.0041(7) .0014(6) -.0015(7)
C\a .0448(9) .0400(10) .0328(7) -.0027(7) .0007(6) .0069(7)
C\b .0460(10) .0720(10) .0560(10) -.0070(10) .0073(8) -.0030(10)
C1 .0466(9) .0340(9) .0271(7) -.0023(6) .0074(6) .0034(7)
C2 .0496(9) .0530(10) .0285(8) .0000(7) .0039(7) -.0052(8)
C3 .0590(10) .0710(10) .0440(9) .0017(9) .0049(8) -.0190(10)
C4 .095(2) .0520(10) .0580(10) .0060(10) .0030(10) -.0260(10)
C5 .0850(10) .0380(10) .0490(10) .0038(8) -.0017(9) .0040(10)
C6 .0600(10) .0370(10) .0413(9) -.0042(7) .0060(8) .0101(8)
C8 .0570(10) .078(2) .0460(10) .0110(10) -.0055(8) .0110(10)
C7 .0475(9) .0420(10) .0342(8) -.0023(7) .0114(7) -.0001(7)

loop_
_atom_site_label
_atom_site_fract_x
_atom_site_fract_y
_atom_site_fract_z
_atom_site_U_iso_or_equiv
_atom_site_thermal_displace_type
O1 .4796(2) .6654(3) .02483(9) .0636 Uani
N1 .2670(2) .7288(3) .24579(8) .0369 Uani
N2 .4123(3) .9054(3) .10410(10) .0572 Uani
C2' .1842(3) .9255(4) .40580(10) .0523 Uani
C3' .1091(3) .9908(4) .4863(2) .0674 Uani
C4' .1685(3) .9269(4) .57070(10) .0657 Uani
C5' .3015(3) .7955(4) .57670(10) .0650 Uani
C6' .3757(3) .7280(4) .49770(10) .0518 Uani
C1' .3175(2) .7910(3) .41100(10) .0377 Uani
C\a .4068(2) .7175(3) .32550(10) .0392 Uani
C\b .5935(3) .8140(4) .30800(10) .0578 Uani
C1 .2971(2) .6259(3) .16130(10) .0357 Uani
C2 .0973(3) .5895(4) .11050(10) .0436 Uani
C3 -.0194(3) .4526(4) .16130(10) .0579 Uani
C4 .0909(4) .2848(4) .18100(10) .0684 Uani
C5 .2811(3) .3225(4) .23230(10) .0575 Uani
C6 .4008(3) .4509(4) .17840(10) .0460 Uani
C8 -.0235(3) .7528(4) .09180(10) .0606 Uani
C7 .4077(2) .7348(4) .09120(10) .0409 Uani
H1 .162(3) .694(2) .2670(10) .045(5) Uiso
H2 .353(3) .951(3) .1580(10) .050(5) Uiso
H3 .455(4) .969(4) .051(2) .110(10) Uiso
H4 .444(2) .588(2) .3410(10) .039(5) Uiso
H2'1 .1422 .9756 .3443 .0532 Uiso
H3'1 .0106 1.0855 .4821 .0704 Uiso
H4'1 .1152 .9757 .6282 .0661 Uiso
H5'1 .3450 .7483 .6387 .0613 Uiso
H6'1 .4729 .6322 .5030 .0529 Uiso
H\b1 .6838 .8031 .3635 .0597 Uiso
H\b2 .5649 .9398 .2959 .0597 Uiso
H\b3 .6536 .7621 .2530 .0597 Uiso
H21 .1255 .5422 .0482 .0441 Uiso
H31 -.0569 .5032 .2214 .0596 Uiso
H32 -.1375 .4244 .1221 .0596 Uiso
H41 .0127 .2067 .2197 .0692 Uiso
H42 .1153 .2256 .1212 .0692 Uiso
H51 .2561 .3736 .2941 .0567 Uiso
H52 .3542 .2113 .2409 .0567 Uiso
H61 .5243 .4731 .2146 .0475 Uiso
H62 .4283 .3979 .1174 .0475 Uiso
H81 -.1482 .7197 .0595 .0619 Uiso
H82 -.0489 .8111 .1518 .0619 Uiso
H83 .0475 .8346 .0520 .0619 Uiso

loop_
_atom_type_symbol
_atom_type_scat_dispersion_real
_atom_type_scat_dispersion_imag
_atom_type_scat_source
C .002 .002 International_Tables_Vol_IV_Table_2.3.1
H .000 .000 International_Tables_Vol_IV_Table_2.3.1
N .004 .003 International_Tables_Vol_IV_Table_2.3.1
O .008 .006 International_Tables_Vol_IV_Table_2.3.1

loop_
_geom_angle_atom_site_label_1
_geom_angle_atom_site_label_2
_geom_angle_atom_site_label_3
_geom_angle
_geom_angle_publ_flag
C1 N1 C\a 120.00(10) yes
C1' C2' C3' 120.0(2) no
C4' C3' C2' 120.7(2) no
C5' C4' C3' 119.8(2) no
C6' C5' C4' 120.3(2) no
C1' C6' C5' 120.9(2) no
C6' C1' C2' 118.3(2) no
C\a C1' C2' 122.10(10) no
C\a C1' C6' 119.5(2) no
C1' C\a N1 109.40(10) yes
C\b C\a N1 112.10(10) yes
C\b C\a C1' 110.00(10) yes
C2 C1 N1 108.90(10) no
C6 C1 N1 114.70(10) no
C6 C1 C2 108.60(10) no
C7 C1 N1 110.40(10) no
C7 C1 C2 104.40(10) no
C7 C1 C6 109.40(10) no
C3 C2 C1 112.10(10) no
C8 C2 C1 114.0(2) no
C8 C2 C3 110.2(2) no
C4 C3 C2 113.2(2) no
C5 C4 C3 110.6(2) no
C6 C5 C4 111.1(2) no
C5 C6 C1 112.4(2) no
N2 C7 O1 122.1(2) no
C1 C7 O1 120.9(2) no
C1 C7 N2 116.90(10) no
H1 N1 C\a 104.0(12) no
H1 N1 C1 107.0(13) no
H2 N2 C7 117.9(13) no
H3 N2 C7 113.2(18) no
H3 N2 H2 128.(2) no
H2'1 C2' C3' 120.0(2) no
H2'1 C2' C1' 120.0(2) no
H3'1 C3' C2' 119.7(2) no
H3'1 C3' C4' 119.7(2) no
H4'1 C4' C3' 120.1(3) no
H4'1 C4' C5' 120.1(2) no
H5'1 C5' C4' 119.9(2) no
H5'1 C5' C6' 119.9(2) no
H6'1 C6' C5' 119.5(2) no
H6'1 C6' C1' 119.5(2) no
H4 C\a N1 111.8(9) no
H4 C\a C1' 106.3(9) no
H4 C\a C\b 107.0(9) no
H\b1 C\b C\a 109.5(2) no
H\b2 C\b C\a 109.5(2) no
H\b2 C\b H\b1 109.5(2) no
H\b3 C\b C\a 109.5(2) no
H\b3 C\b H\b1 109.5(2) no
H\b3 C\b H\b2 109.5(2) no

loop_
_geom_bond_atom_site_label_1
_geom_bond_atom_site_label_2
_geom_bond_site_symmetry_1
_geom_bond_site_symmetry_2
_geom_bond_distance
_geom_bond_publ_flag
O1 C7 . . 1.228(2) yes
N1 C\a . . 1.476(2) yes
N1 C1 . . 1.479(2) yes
N2 C7 . . 1.323(2) yes
C2' C3' . . 1.395(3) no
C2' C1' . . 1.389(2) no
C3' C4' . . 1.362(3) no
C4' C5' . . 1.370(3) no
C5' C6' . . 1.380(3) no
C6' C1' . . 1.387(2) no
C1' C\a . . 1.521(2) yes
C\a C\b . . 1.530(3) yes
C1 C2 . . 1.568(2) no
C1 C6 . . 1.540(2) no
C1 C7 . . 1.549(2) no
C2 C3 . . 1.538(3) no
C2 C8 . . 1.527(3) no
C3 C4 . . 1.521(3) no
C4 C5 . . 1.515(3) no
C5 C6 . . 1.529(3) no
N1 H1 . . .86(2) no
N2 H2 . . .96(2) no
N2 H3 . . .97(3) no
C2' H2'1 . . 1.000(2) no
C3' H3'1 . . 1.000(3) no
C4' H4'1 . . 1.000(2) no
C5' H5'1 . . 1.000(2) no
C6' H6'1 . . 1.000(2) no
C\a H4 . . 1.05(2) no
C\b H\b1 . . 1.000(2) no
C\b H\b2 . . 1.000(3) no
C\b H\b3 . . 1.000(2) no
C2 H21 . . 1.000(2) no
C3 H31 . . 1.000(2) no
C3 H32 . . 1.000(2) no
C4 H41 . . 1.000(2) no
C4 H42 . . 1.000(2) no
C5 H51 . . 1.000(2) no
C5 H52 . . 1.000(3) no
C6 H61 . . 1.000(2) no
C6 H62 . . 1.000(2) no
C8 H81 . . 1.000(2) no
C8 H82 . . 1.000(2) no
C8 H83 . . 1.000(2) no
